data_4127819
loop_
_publ_author_name
'Dai, Wen'
'Geib, Steven J.'
'Curran, Dennis P.'

_publ_section_title
;
 Ring-Opening Reactions of NHC-Boriranes with In Situ Generated HCl:
 Synthesis of a New Class of NHC-Boralactones.
;
_journal_issue 8
_journal_name_full 'Journal of the American Chemical Society'
_journal_page_first 3623
_journal_page_last 3629
_journal_paper_doi 10.1021/jacs.8b13010
_journal_volume 141
_journal_year 2019
_chemical_formula_sum 'C27 H34 B Cl N2 O4'
_chemical_formula_weight 496.82
_space_group_crystal_system monoclinic
_space_group_IT_number 14
_space_group_name_Hall '-P 2yn'
_space_group_name_H-M_alt 'P 1 21/n 1'
_symmetry_space_group_name_Hall '-P 2yn'
_symmetry_space_group_name_H-M 'P 1 21/n 1'
_atom_sites_solution_hydrogens mixed
_audit_creation_method SHELXL-2017/1
_cell_angle_alpha 90
_cell_angle_beta 96.999(3)
_cell_angle_gamma 90
_cell_formula_units_Z 4
_cell_length_a 10.2682(4)
_cell_length_b 25.7454(11)
_cell_length_c 10.5260(5)
_cell_measurement_reflns_used 3808
_cell_measurement_temperature 230(2)
_cell_measurement_theta_max 62.92
_cell_measurement_theta_min 3.43
_cell_volume 2761.9(2)
_computing_structure_refinement 'SHELXL-2017/1 (Sheldrick, 2017)'
_computing_structure_solution 'SHELXT 2014/4 (Sheldrick, 2014)'
_diffrn_ambient_temperature 230(2)
_diffrn_measured_fraction_theta_full 0.999
_diffrn_measured_fraction_theta_max 0.997
_diffrn_measurement_device_type 'Bruker Apex II CCD'
_diffrn_measurement_method 'omega and phi scans'
_diffrn_radiation_type CuK\a
_diffrn_radiation_wavelength 1.54178
_diffrn_reflns_av_R_equivalents 0.0423
_diffrn_reflns_av_unetI/netI 0.0335
_diffrn_reflns_Laue_measured_fraction_full 0.999
_diffrn_reflns_Laue_measured_fraction_max 0.997
_diffrn_reflns_limit_h_max 12
_diffrn_reflns_limit_h_min -12
_diffrn_reflns_limit_k_max 28
_diffrn_reflns_limit_k_min -30
_diffrn_reflns_limit_l_max 10
_diffrn_reflns_limit_l_min -12
_diffrn_reflns_number 22153
_diffrn_reflns_point_group_measured_fraction_full 0.999
_diffrn_reflns_point_group_measured_fraction_max 0.997
_diffrn_reflns_theta_full 67.679
_diffrn_reflns_theta_max 68.244
_diffrn_reflns_theta_min 3.433
_diffrn_source 'Bruker X8 Prospector Ultra IMuS'
_exptl_absorpt_coefficient_mu 1.491
_exptl_absorpt_correction_T_max 0.96
_exptl_absorpt_correction_T_min 0.80
_exptl_absorpt_correction_type multi-scan
_exptl_absorpt_process_details 'Bruker Sadabs'
_exptl_crystal_colour colorless
_exptl_crystal_density_diffrn 1.195
_exptl_crystal_description plate
_exptl_crystal_F_000 1056
_exptl_crystal_size_max 0.160
_exptl_crystal_size_mid 0.090
_exptl_crystal_size_min 0.030
_refine_diff_density_max 0.341
_refine_diff_density_min -0.356
_refine_diff_density_rms 0.048
_refine_ls_extinction_method none
_refine_ls_goodness_of_fit_ref 1.394
_refine_ls_hydrogen_treatment mixed
_refine_ls_matrix_type full
_refine_ls_number_parameters 320
_refine_ls_number_reflns 5060
_refine_ls_number_restraints 0
_refine_ls_restrained_S_all 1.394
_refine_ls_R_factor_all 0.0673
_refine_ls_R_factor_gt 0.0512
_refine_ls_shift/su_max 0.000
_refine_ls_shift/su_mean 0.000
_refine_ls_structure_factor_coef Fsqd
_refine_ls_weighting_details 'w=1/[\s^2^(Fo^2^)+(0.0680P)^2^] where P=(Fo^2^+2Fc^2^)/3'
_refine_ls_weighting_scheme calc
_refine_ls_wR_factor_gt 0.1473
_refine_ls_wR_factor_ref 0.1551
_reflns_Friedel_coverage 0.000
_reflns_number_gt 3930
_reflns_number_total 5060
_reflns_threshold_expression 'I > 2\s(I)'
_cod_data_source_file ja8b13010_si_007.cif
_cod_data_source_block wd7312017_a
_cod_database_code 4127819
_shelx_shelxl_version_number 2017/1
_shelx_space_group_comment
;
The symmetry employed for this shelxl refinement is uniquely defined
by the following loop, which should always be used as a source of
symmetry information in preference to the above space-group names.
They are only intended as comments.
;
_shelx_estimated_absorpt_t_min 0.796
_shelx_estimated_absorpt_t_max 0.957

loop_
_space_group_symop_operation_xyz
'x, y, z'
'-x+1/2, y+1/2, -z+1/2'
'-x, -y, -z'
'x-1/2, -y-1/2, z-1/2'

loop_
_atom_site_label
_atom_site_type_symbol
_atom_site_fract_x
_atom_site_fract_y
_atom_site_fract_z
_atom_site_U_iso_or_equiv
_atom_site_adp_type
_atom_site_occupancy
_atom_site_site_symmetry_order
_atom_site_calc_flag
_atom_site_refinement_flags_posn
_atom_site_refinement_flags_adp
B1 B 0.6712(2) 0.68903(10) 0.4462(3) 0.0320(6) Uani 1 1 d . .
H1B H 0.724(2) 0.7261(9) 0.470(2) 0.036(6) Uiso 1 1 d . .
C1 C 0.5464(2) 0.70386(8) 0.3441(2) 0.0290(5) Uani 1 1 d . .
C2 C 0.3739(2) 0.70434(9) 0.1893(2) 0.0389(6) Uani 1 1 d . .
H2A H 0.306902 0.692613 0.127118 0.047 Uiso 1 1 calc R U
C3 C 0.4005(2) 0.75369(9) 0.2229(2) 0.0372(5) Uani 1 1 d . .
H3A H 0.355318 0.783237 0.188617 0.045 Uiso 1 1 calc R U
C4 C 0.4019(2) 0.58916(9) 0.3414(2) 0.0376(5) Uani 1 1 d . .
C5 C 0.4140(2) 0.53548(10) 0.3371(3) 0.0458(6) Uani 1 1 d . .
H5A H 0.371687 0.515285 0.394196 0.055 Uiso 1 1 calc R U
C6 C 0.4852(3) 0.51064(10) 0.2527(3) 0.0480(7) Uani 1 1 d . .
C7 C 0.5446(2) 0.54084(10) 0.1666(3) 0.0465(6) Uani 1 1 d . .
H7A H 0.591323 0.524277 0.106647 0.056 Uiso 1 1 calc R U
C8 C 0.5371(2) 0.59491(9) 0.1663(2) 0.0387(6) Uani 1 1 d . .
C9 C 0.4686(2) 0.61793(9) 0.2576(2) 0.0330(5) Uani 1 1 d . .
C10 C 0.3152(3) 0.61425(11) 0.4291(3) 0.0545(7) Uani 1 1 d . .
H10A H 0.278045 0.587710 0.479290 0.082 Uiso 1 1 calc R U
H10B H 0.366576 0.638253 0.485839 0.082 Uiso 1 1 calc R U
H10C H 0.244972 0.632964 0.378565 0.082 Uiso 1 1 calc R U
C11 C 0.4987(4) 0.45228(12) 0.2518(4) 0.0794(11) Uani 1 1 d . .
H11A H 0.552124 0.442094 0.186112 0.119 Uiso 1 1 calc R U
H11B H 0.540016 0.440605 0.334657 0.119 Uiso 1 1 calc R U
H11C H 0.412436 0.436611 0.234104 0.119 Uiso 1 1 calc R U
C12 C 0.5995(3) 0.62625(11) 0.0701(3) 0.0542(7) Uani 1 1 d . .
H12A H 0.584537 0.662901 0.084081 0.081 Uiso 1 1 calc R U
H12B H 0.693049 0.619434 0.079547 0.081 Uiso 1 1 calc R U
H12C H 0.561182 0.616710 -0.015496 0.081 Uiso 1 1 calc R U
C13 C 0.6585(2) 0.82728(9) 0.3454(2) 0.0325(5) Uani 1 1 d . .
C14 C 0.6926(2) 0.87334(9) 0.4088(2) 0.0389(6) Uani 1 1 d . .
H14A H 0.764020 0.892347 0.385325 0.047 Uiso 1 1 calc R U
C15 C 0.6255(2) 0.89271(9) 0.5060(2) 0.0412(6) Uani 1 1 d . .
C16 C 0.5231(2) 0.86304(10) 0.5432(3) 0.0429(6) Uani 1 1 d . .
H16A H 0.478192 0.875000 0.610196 0.052 Uiso 1 1 calc R U
C17 C 0.4856(2) 0.81622(9) 0.4838(2) 0.0344(5) Uani 1 1 d . .
C18 C 0.5532(2) 0.79974(8) 0.3845(2) 0.0298(5) Uani 1 1 d . .
C19 C 0.7313(2) 0.80793(11) 0.2389(3) 0.0446(6) Uani 1 1 d . .
H19A H 0.800668 0.832184 0.225755 0.067 Uiso 1 1 calc R U
H19B H 0.769090 0.774161 0.261626 0.067 Uiso 1 1 calc R U
H19C H 0.671008 0.804968 0.160810 0.067 Uiso 1 1 calc R U
C20 C 0.6598(3) 0.94449(11) 0.5668(3) 0.0627(8) Uani 1 1 d . .
H20A H 0.602949 0.951349 0.632043 0.094 Uiso 1 1 calc R U
H20B H 0.750443 0.944116 0.605550 0.094 Uiso 1 1 calc R U
H20C H 0.648026 0.971450 0.502037 0.094 Uiso 1 1 calc R U
C21 C 0.3737(2) 0.78521(11) 0.5232(3) 0.0497(7) Uani 1 1 d . .
H21A H 0.338688 0.802571 0.593500 0.075 Uiso 1 1 calc R U
H21B H 0.305416 0.782099 0.451341 0.075 Uiso 1 1 calc R U
H21C H 0.404506 0.750878 0.550351 0.075 Uiso 1 1 calc R U
C22 C 0.7709(2) 0.64592(9) 0.3935(2) 0.0336(5) Uani 1 1 d . .
H22A H 0.752414 0.645263 0.298983 0.040 Uiso 1 1 calc R U
C23 C 0.9071(2) 0.66631(9) 0.4264(2) 0.0354(5) Uani 1 1 d . .
C24 C 1.0565(3) 0.73046(12) 0.3722(3) 0.0647(9) Uani 1 1 d . .
H24A H 1.066326 0.755618 0.305458 0.097 Uiso 1 1 calc R U
H24B H 1.056127 0.748313 0.453340 0.097 Uiso 1 1 calc R U
H24C H 1.128944 0.706068 0.378339 0.097 Uiso 1 1 calc R U
C25 C 0.7631(2) 0.59016(9) 0.4404(3) 0.0391(6) Uani 1 1 d . .
H25A H 0.796723 0.588706 0.531510 0.047 Uiso 1 1 calc R U
H25B H 0.670960 0.579245 0.431238 0.047 Uiso 1 1 calc R U
C26 C 0.8398(2) 0.55298(10) 0.3681(3) 0.0418(6) Uani 1 1 d . .
C27 C 0.9088(3) 0.46665(11) 0.3485(3) 0.0674(9) Uani 1 1 d . .
H27A H 0.900316 0.432851 0.387366 0.101 Uiso 1 1 calc R U
H27B H 0.874266 0.465094 0.258611 0.101 Uiso 1 1 calc R U
H27C H 1.000688 0.476467 0.356635 0.101 Uiso 1 1 calc R U
Cl1 Cl 0.60869(6) 0.66675(2) 0.60158(6) 0.0453(2) Uani 1 1 d . .
N1 N 0.46447(17) 0.67392(7) 0.26407(18) 0.0325(4) Uani 1 1 d . .
N2 N 0.50592(16) 0.75325(7) 0.31664(17) 0.0297(4) Uani 1 1 d . .
O1 O 0.98357(16) 0.65427(7) 0.51849(19) 0.0530(5) Uani 1 1 d . .
O2 O 0.93459(16) 0.70281(7) 0.34182(18) 0.0481(5) Uani 1 1 d . .
O3 O 0.8983(3) 0.56429(8) 0.2803(2) 0.0782(7) Uani 1 1 d . .
O4 O 0.83619(18) 0.50471(7) 0.41241(19) 0.0541(5) Uani 1 1 d . .

loop_
_atom_site_aniso_label
_atom_site_aniso_U_11
_atom_site_aniso_U_22
_atom_site_aniso_U_33
_atom_site_aniso_U_23
_atom_site_aniso_U_13
_atom_site_aniso_U_12
B1 0.0343(12) 0.0283(14) 0.0324(14) 0.0003(11) 0.0001(11) -0.0010(10)
C1 0.0317(10) 0.0257(12) 0.0298(11) -0.0012(9) 0.0050(9) -0.0021(8)
C2 0.0399(12) 0.0350(14) 0.0381(13) 0.0006(11) -0.0095(10) -0.0002(10)
C3 0.0378(12) 0.0354(14) 0.0360(13) 0.0023(10) -0.0052(10) 0.0044(9)
C4 0.0371(11) 0.0338(14) 0.0407(14) 0.0017(11) 0.0003(10) -0.0061(9)
C5 0.0485(13) 0.0380(15) 0.0494(16) 0.0066(12) 0.0003(12) -0.0094(11)
C6 0.0568(15) 0.0256(14) 0.0576(17) -0.0023(12) -0.0095(13) -0.0032(11)
C7 0.0510(14) 0.0386(15) 0.0485(16) -0.0128(12) 0.0005(12) 0.0022(11)
C8 0.0422(12) 0.0356(14) 0.0372(13) -0.0067(11) 0.0000(10) -0.0057(10)
C9 0.0358(11) 0.0242(12) 0.0372(13) -0.0023(10) -0.0037(10) -0.0022(9)
C10 0.0505(14) 0.0540(18) 0.0622(19) 0.0007(14) 0.0202(14) -0.0019(12)
C11 0.109(3) 0.0324(17) 0.092(3) -0.0051(17) -0.006(2) 0.0028(16)
C12 0.0665(17) 0.0533(18) 0.0443(16) -0.0069(13) 0.0129(14) -0.0116(13)
C13 0.0319(10) 0.0308(13) 0.0342(12) 0.0074(10) 0.0009(9) 0.0030(9)
C14 0.0349(11) 0.0295(13) 0.0499(15) 0.0091(11) -0.0040(11) -0.0038(9)
C15 0.0446(12) 0.0279(13) 0.0476(15) -0.0033(11) -0.0087(11) 0.0030(10)
C16 0.0446(13) 0.0384(15) 0.0454(15) -0.0096(12) 0.0040(11) 0.0048(10)
C17 0.0345(11) 0.0318(13) 0.0368(13) -0.0029(10) 0.0045(10) 0.0032(9)
C18 0.0346(11) 0.0204(11) 0.0332(12) 0.0008(9) -0.0007(9) 0.0014(8)
C19 0.0416(13) 0.0497(16) 0.0443(15) 0.0059(12) 0.0126(11) 0.0008(11)
C20 0.0641(17) 0.0371(16) 0.081(2) -0.0138(15) -0.0162(16) -0.0020(13)
C21 0.0488(14) 0.0482(17) 0.0561(17) -0.0088(13) 0.0223(13) -0.0042(11)
C22 0.0337(11) 0.0290(12) 0.0370(13) -0.0006(10) 0.0006(10) 0.0010(9)
C23 0.0353(11) 0.0311(13) 0.0402(14) 0.0020(10) 0.0062(10) 0.0049(9)
C24 0.0417(14) 0.057(2) 0.097(3) 0.0150(18) 0.0121(15) -0.0119(13)
C25 0.0390(12) 0.0318(13) 0.0461(15) 0.0012(11) 0.0038(11) -0.0008(10)
C26 0.0466(13) 0.0319(14) 0.0463(15) 0.0013(12) 0.0036(12) 0.0020(10)
C27 0.081(2) 0.0378(17) 0.083(2) -0.0116(16) 0.0082(18) 0.0148(14)
Cl1 0.0523(3) 0.0457(4) 0.0388(3) 0.0022(3) 0.0093(3) 0.0029(3)
N1 0.0354(9) 0.0256(10) 0.0354(11) -0.0021(8) -0.0006(8) -0.0017(7)
N2 0.0324(9) 0.0251(10) 0.0309(10) 0.0002(8) 0.0012(8) 0.0008(7)
O1 0.0406(9) 0.0518(12) 0.0620(12) 0.0117(9) -0.0124(9) -0.0030(8)
O2 0.0388(8) 0.0477(11) 0.0575(12) 0.0138(9) 0.0052(8) -0.0057(7)
O3 0.1098(18) 0.0479(13) 0.0880(17) 0.0094(12) 0.0571(15) 0.0173(12)
O4 0.0696(12) 0.0277(10) 0.0654(13) 0.0002(9) 0.0094(10) 0.0057(8)

loop_
_atom_type_symbol
_atom_type_description
_atom_type_scat_dispersion_real
_atom_type_scat_dispersion_imag
_atom_type_scat_source
C C 0.0181 0.0091 'International Tables Vol C Tables 4.2.6.8 and 6.1.1.4'
H H 0.0000 0.0000 'International Tables Vol C Tables 4.2.6.8 and 6.1.1.4'
B B 0.0090 0.0039 'International Tables Vol C Tables 4.2.6.8 and 6.1.1.4'
N N 0.0311 0.0180 'International Tables Vol C Tables 4.2.6.8 and 6.1.1.4'
O O 0.0492 0.0322 'International Tables Vol C Tables 4.2.6.8 and 6.1.1.4'
Cl Cl 0.3639 0.7018 'International Tables Vol C Tables 4.2.6.8 and 6.1.1.4'

loop_
_geom_angle_atom_site_label_1
_geom_angle_atom_site_label_2
_geom_angle_atom_site_label_3
_geom_angle
C1 B1 C22 114.19(19)
C1 B1 Cl1 108.54(15)
C22 B1 Cl1 111.79(17)
C1 B1 H1B 105.8(12)
C22 B1 H1B 110.2(12)
Cl1 B1 H1B 105.7(12)
N1 C1 N2 104.48(18)
N1 C1 B1 131.37(19)
N2 C1 B1 124.08(19)
C3 C2 N1 106.6(2)
C3 C2 H2A 126.7
N1 C2 H2A 126.7
C2 C3 N2 107.4(2)
C2 C3 H3A 126.3
N2 C3 H3A 126.3
C9 C4 C5 117.1(2)
C9 C4 C10 122.2(2)
C5 C4 C10 120.6(2)
C6 C5 C4 122.7(2)
C6 C5 H5A 118.6
C4 C5 H5A 118.6
C5 C6 C7 118.1(2)
C5 C6 C11 121.5(3)
C7 C6 C11 120.4(3)
C8 C7 C6 122.1(2)
C8 C7 H7A 119.0
C6 C7 H7A 119.0
C7 C8 C9 117.2(2)
C7 C8 C12 120.7(2)
C9 C8 C12 122.1(2)
C4 C9 C8 122.7(2)
C4 C9 N1 118.8(2)
C8 C9 N1 118.5(2)
C4 C10 H10A 109.5
C4 C10 H10B 109.5
H10A C10 H10B 109.5
C4 C10 H10C 109.5
H10A C10 H10C 109.5
H10B C10 H10C 109.5
C6 C11 H11A 109.5
C6 C11 H11B 109.5
H11A C11 H11B 109.5
C6 C11 H11C 109.5
H11A C11 H11C 109.5
H11B C11 H11C 109.5
C8 C12 H12A 109.5
C8 C12 H12B 109.5
H12A C12 H12B 109.5
C8 C12 H12C 109.5
H12A C12 H12C 109.5
H12B C12 H12C 109.5
C18 C13 C14 116.9(2)
C18 C13 C19 121.6(2)
C14 C13 C19 121.5(2)
C15 C14 C13 122.8(2)
C15 C14 H14A 118.6
C13 C14 H14A 118.6
C14 C15 C16 117.9(2)
C14 C15 C20 121.3(2)
C16 C15 C20 120.8(2)
C15 C16 C17 121.7(2)
C15 C16 H16A 119.1
C17 C16 H16A 119.1
C18 C17 C16 117.8(2)
C18 C17 C21 121.1(2)
C16 C17 C21 121.1(2)
C17 C18 C13 122.9(2)
C17 C18 N2 117.07(19)
C13 C18 N2 120.0(2)
C13 C19 H19A 109.5
C13 C19 H19B 109.5
H19A C19 H19B 109.5
C13 C19 H19C 109.5
H19A C19 H19C 109.5
H19B C19 H19C 109.5
C15 C20 H20A 109.5
C15 C20 H20B 109.5
H20A C20 H20B 109.5
C15 C20 H20C 109.5
H20A C20 H20C 109.5
H20B C20 H20C 109.5
C17 C21 H21A 109.5
C17 C21 H21B 109.5
H21A C21 H21B 109.5
C17 C21 H21C 109.5
H21A C21 H21C 109.5
H21B C21 H21C 109.5
C23 C22 C25 109.92(19)
C23 C22 B1 106.69(18)
C25 C22 B1 117.74(19)
C23 C22 H22A 107.4
C25 C22 H22A 107.4
B1 C22 H22A 107.4
O1 C23 O2 122.7(2)
O1 C23 C22 126.4(2)
O2 C23 C22 110.91(19)
O2 C24 H24A 109.5
O2 C24 H24B 109.5
H24A C24 H24B 109.5
O2 C24 H24C 109.5
H24A C24 H24C 109.5
H24B C24 H24C 109.5
C26 C25 C22 112.6(2)
C26 C25 H25A 109.1
C22 C25 H25A 109.1
C26 C25 H25B 109.1
C22 C25 H25B 109.1
H25A C25 H25B 107.8
O3 C26 O4 122.4(2)
O3 C26 C25 125.3(2)
O4 C26 C25 112.3(2)
O4 C27 H27A 109.5
O4 C27 H27B 109.5
H27A C27 H27B 109.5
O4 C27 H27C 109.5
H27A C27 H27C 109.5
H27B C27 H27C 109.5
C1 N1 C2 110.73(19)
C1 N1 C9 125.26(18)
C2 N1 C9 124.00(18)
C1 N2 C3 110.76(18)
C1 N2 C18 126.46(18)
C3 N2 C18 122.38(18)
C23 O2 C24 116.3(2)
C26 O4 C27 115.6(2)

loop_
_geom_bond_atom_site_label_1
_geom_bond_atom_site_label_2
_geom_bond_distance
B1 C1 1.615(3)
B1 C22 1.651(3)
B1 Cl1 1.916(3)
B1 H1B 1.11(2)
C1 N1 1.356(3)
C1 N2 1.358(3)
C2 C3 1.338(3)
C2 N1 1.385(3)
C2 H2A 0.9400
C3 N2 1.373(3)
C3 H3A 0.9400
C4 C9 1.394(3)
C4 C5 1.389(4)
C4 C10 1.504(4)
C5 C6 1.376(4)
C5 H5A 0.9400
C6 C7 1.390(4)
C6 C11 1.509(4)
C7 C8 1.394(4)
C7 H7A 0.9400
C8 C9 1.391(3)
C8 C12 1.498(4)
C9 N1 1.444(3)
C10 H10A 0.9700
C10 H10B 0.9700
C10 H10C 0.9700
C11 H11A 0.9700
C11 H11B 0.9700
C11 H11C 0.9700
C12 H12A 0.9700
C12 H12B 0.9700
C12 H12C 0.9700
C13 C18 1.396(3)
C13 C14 1.385(3)
C13 C19 1.506(3)
C14 C15 1.393(4)
C14 H14A 0.9400
C15 C16 1.394(4)
C15 C20 1.502(4)
C16 C17 1.391(3)
C16 H16A 0.9400
C17 C18 1.390(3)
C17 C21 1.499(3)
C18 N2 1.447(3)
C19 H19A 0.9700
C19 H19B 0.9700
C19 H19C 0.9700
C20 H20A 0.9700
C20 H20B 0.9700
C20 H20C 0.9700
C21 H21A 0.9700
C21 H21B 0.9700
C21 H21C 0.9700
C22 C23 1.495(3)
C22 C25 1.523(3)
C22 H22A 0.9900
C23 O1 1.211(3)
C23 O2 1.348(3)
C24 O2 1.441(3)
C24 H24A 0.9700
C24 H24B 0.9700
C24 H24C 0.9700
C25 C26 1.504(3)
C25 H25A 0.9800
C25 H25B 0.9800
C26 O3 1.198(3)
C26 O4 1.329(3)
C27 O4 1.446(3)
C27 H27A 0.9700
C27 H27B 0.9700
C27 H27C 0.9700
